data_7233392
loop_
_publ_author_name
'Audran, G\'erard'
'Bagryanskaya, Elena'
'Bagryanskaya, Irina'
'Edeleva, Mariya'
'Joly, Jean-Patrick'
'Marque, Sylvain R. A.'
'Iurchenkova, Anna'
'Kaletina, Polina'
'Cherkasov, Sergey'
'Hai, Tung To'
'Tretyakov, Evgeny'
'Zhivetyeva, Svetlana'

_publ_section_title
;
 How intramolecular coordination bonding (ICB) controls the homolysis of
 the C--ON bond in alkoxyamines
;
_journal_issue 44
_journal_name_full 'RSC Advances'
_journal_page_first 25776
_journal_paper_doi 10.1039/C9RA05334D
_journal_volume 9
_journal_year 2019
_chemical_formula_moiety 'C19 H36 N3 O5 P'
_chemical_formula_sum 'C19 H36 N3 O5 P'
_chemical_formula_weight 417.48
_space_group_crystal_system monoclinic
_space_group_IT_number 15
_space_group_name_Hall '-C 2yc'
_space_group_name_H-M_alt 'C 1 2/c 1'
_symmetry_space_group_name_Hall '-C 2yc'
_symmetry_space_group_name_H-M 'C 1 2/c 1'
_atom_sites_solution_hydrogens geom
_atom_sites_solution_primary dual
_audit_creation_date 2018-09-19
_audit_creation_method
;
Olex2 1.2
(compiled 2018.05.29 svn.r3510 for OlexSys, GUI svn.r5506)
;
_audit_update_record
;
2019-03-22 deposited with the CCDC.    2019-08-02 downloaded from the CCDC.
;
_cell_angle_alpha 90
_cell_angle_beta 93.873(5)
_cell_angle_gamma 90
_cell_formula_units_Z 8
_cell_length_a 16.2198(9)
_cell_length_b 9.6226(6)
_cell_length_c 29.4018(18)
_cell_measurement_reflns_used 4415
_cell_measurement_temperature 293(2)
_cell_measurement_theta_max 26.8710
_cell_measurement_theta_min 3.6110
_cell_volume 4578.5(5)
_computing_cell_refinement 'CrysAlisPro 1.171.39.44a (Rigaku OD, 2018)'
_computing_data_collection 'CrysAlisPro 1.171.39.44a (Rigaku OD, 2018)'
_computing_data_reduction 'CrysAlisPro 1.171.39.44a (Rigaku OD, 2018)'
_computing_molecular_graphics 'Olex2 (Dolomanov et al., 2009)'
_computing_publication_material 'Olex2 (Dolomanov et al., 2009)'
_computing_structure_refinement 'ShelXL (Sheldrick, 2015)'
_computing_structure_solution 'ShelXT (Sheldrick, 2015)'
_diffrn_ambient_temperature 293
_diffrn_detector 'CCD plate'
_diffrn_detector_area_resol_mean 5.3048
_diffrn_detector_type AtlasS2
_diffrn_measured_fraction_theta_full 0.998
_diffrn_measured_fraction_theta_max 0.998
_diffrn_measurement_details
;
List of Runs (angles in degrees, time in seconds):

  # Type    Start    End  Width  t~exp~   \w     \q     \k     \f   Frames
#--------------------------------------------------------------------------
  1  \w      2.00  57.00   1.00   30.00    --  -13.35  77.00-150.00   55
  2  \w    -25.00  99.00   1.00   30.00    --   14.06  77.00 -90.00  124
  3  \w      5.00  74.00   1.00   30.00    --   14.06  77.00   0.00   69
  4  \w    -10.00  77.00   1.00   30.00    --   14.06  77.00 120.00   87
;
_diffrn_measurement_device 'four-circle diffractometer'
_diffrn_measurement_device_type 'SuperNova, Dual, Cu at home/near, AtlasS2'
_diffrn_measurement_method '\w scans'
_diffrn_orient_matrix_type 'CrysAlisPro convention (1999,Acta A55,543-557)'
_diffrn_orient_matrix_UB_11 -0.0198738000
_diffrn_orient_matrix_UB_12 0.0617225000
_diffrn_orient_matrix_UB_13 -0.0080806000
_diffrn_orient_matrix_UB_21 0.0390396000
_diffrn_orient_matrix_UB_22 0.0320295000
_diffrn_orient_matrix_UB_23 -0.0017190000
_diffrn_orient_matrix_UB_31 0.0009556000
_diffrn_orient_matrix_UB_32 -0.0244223000
_diffrn_orient_matrix_UB_33 -0.0227348000
_diffrn_radiation_monochromator mirror
_diffrn_radiation_probe x-ray
_diffrn_radiation_type MoK\a
_diffrn_radiation_wavelength 0.71073
_diffrn_reflns_av_R_equivalents 0.0634
_diffrn_reflns_av_unetI/netI 0.0592
_diffrn_reflns_Laue_measured_fraction_full 0.998
_diffrn_reflns_Laue_measured_fraction_max 0.998
_diffrn_reflns_limit_h_max 19
_diffrn_reflns_limit_h_min -19
_diffrn_reflns_limit_k_max 11
_diffrn_reflns_limit_k_min -11
_diffrn_reflns_limit_l_max 34
_diffrn_reflns_limit_l_min -22
_diffrn_reflns_number 13148
_diffrn_reflns_point_group_measured_fraction_full 0.998
_diffrn_reflns_point_group_measured_fraction_max 0.998
_diffrn_reflns_theta_full 24.713
_diffrn_reflns_theta_max 24.713
_diffrn_reflns_theta_min 2.792
_diffrn_source 'micro-focus sealed X-ray tube'
_diffrn_source_type 'SuperNova (Mo) X-ray Source'
_exptl_absorpt_coefficient_mu 0.152
_exptl_absorpt_correction_T_max 1.00000
_exptl_absorpt_correction_T_min 0.42320
_exptl_absorpt_correction_type multi-scan
_exptl_absorpt_process_details
;
CrysAlisPro 1.171.39.44a (Rigaku Oxford Diffraction, 2018)
Empirical absorption correction using spherical harmonics,
 implemented in SCALE3 ABSPACK scaling algorithm.
;
_exptl_crystal_colour colourless
_exptl_crystal_colour_primary colourless
_exptl_crystal_density_diffrn 1.211
_exptl_crystal_density_method 'not measured'
_exptl_crystal_description prism
_exptl_crystal_F_000 1808
_exptl_crystal_size_max 0.36
_exptl_crystal_size_mid 0.28
_exptl_crystal_size_min 0.06
_refine_diff_density_max 0.555
_refine_diff_density_min -0.666
_refine_diff_density_rms 0.115
_refine_ls_extinction_method none
_refine_ls_goodness_of_fit_ref 1.078
_refine_ls_hydrogen_treatment constr
_refine_ls_matrix_type full
_refine_ls_number_parameters 262
_refine_ls_number_reflns 3887
_refine_ls_number_restraints 0
_refine_ls_restrained_S_all 1.078
_refine_ls_R_factor_all 0.1172
_refine_ls_R_factor_gt 0.0735
_refine_ls_shift/su_max 0.000
_refine_ls_shift/su_mean 0.000
_refine_ls_structure_factor_coef Fsqd
_refine_ls_weighting_details 'w=1/[\s^2^(Fo^2^)+(0.2000P)^2^+5.0000P] where P=(Fo^2^+2Fc^2^)/3'
_refine_ls_weighting_scheme calc
_refine_ls_wR_factor_gt 0.2152
_refine_ls_wR_factor_ref 0.3084
_reflns_Friedel_coverage 0.000
_reflns_number_gt 2769
_reflns_number_total 3887
_reflns_threshold_expression 'I > 2\s(I)'
_cod_data_source_file c9ra05334d2.cif
_cod_data_source_block 6_RSSR_579f1
_cod_database_code 7233392
_shelx_shelxl_version_number 2016/4
_chemical_oxdiff_formula 'c19 h36 n3 o5 p1'
_shelx_space_group_comment
;
The symmetry employed for this shelxl refinement is uniquely defined
by the following loop, which should always be used as a source of
symmetry information in preference to the above space-group names.
They are only intended as comments.
;
_shelx_estimated_absorpt_t_max 0.991
_shelx_estimated_absorpt_t_min 0.947
_reflns_odcompleteness_completeness 99.71
_reflns_odcompleteness_iscentric 1
_reflns_odcompleteness_theta 24.66
_olex2_refinement_description
;
1. Fixed Uiso
 At 1.2 times of:
  All C(H) groups, All C(H,H) groups
 At 1.5 times of:
  All C(H,H,H) groups
2.a Ternary CH refined with riding coordinates:
 C5(H5), C11(H11)
2.b Secondary CH2 refined with riding coordinates:
 C16(H16A,H16B), C18(H18A,H18B)
2.c Aromatic/amide H refined with riding coordinates:
 C2(H2), C3(H3), C4(H4)
2.d Idealised Me refined as rotating group:
 C6(H6A,H6B,H6C), C8(H8A,H8B,H8C), C9(H9A,H9B,H9C), C10(H10A,H10B,H10C),
 C13(H13A,H13B,H13C), C14(H14A,H14B,H14C), C15(H15A,H15B,H15C), C17(H17A,H17B,
 H17C), C19(H19A,H19B,H19C)
;
_olex2_submission_special_instructions 'No special instructions were received'
_oxdiff_exptl_absorpt_empirical_details
;
Empirical correction (ABSPACK) includes:
- Absorption correction using spherical harmonics
- Frame scaling
;
_oxdiff_exptl_absorpt_empirical_full_max 1.661
_oxdiff_exptl_absorpt_empirical_full_min 0.602

loop_
_space_group_symop_operation_xyz
'x, y, z'
'-x, y, -z+1/2'
'x+1/2, y+1/2, z'
'-x+1/2, y+1/2, -z+1/2'
'-x, -y, -z'
'x, -y, z-1/2'
'-x+1/2, -y+1/2, -z'
'x+1/2, -y+1/2, z-1/2'

loop_
_atom_site_label
_atom_site_type_symbol
_atom_site_fract_x
_atom_site_fract_y
_atom_site_fract_z
_atom_site_U_iso_or_equiv
_atom_site_adp_type
_atom_site_occupancy
_atom_site_site_symmetry_order
_atom_site_calc_flag
_atom_site_refinement_flags_posn
P1 P 0.46312(6) 0.40736(10) 0.36104(3) 0.0424(4) Uani 1 1 d .
O1 O 0.2614(3) 0.5876(5) 0.21744(14) 0.1048(16) Uani 1 1 d .
O2 O 0.30053(14) 0.4540(3) 0.38085(8) 0.0394(6) Uani 1 1 d .
O3 O 0.43230(18) 0.3344(3) 0.32041(10) 0.0587(8) Uani 1 1 d .
O4 O 0.55805(16) 0.3861(4) 0.37457(12) 0.0657(10) Uani 1 1 d .
O5 O 0.45738(18) 0.5694(3) 0.35716(10) 0.0587(8) Uani 1 1 d .
N1 N 0.2172(3) 0.5558(5) 0.25046(12) 0.0633(10) Uani 1 1 d .
N2 N 0.1273(2) 0.5003(4) 0.32489(13) 0.0569(10) Uani 1 1 d .
N3 N 0.33878(17) 0.4048(3) 0.42362(10) 0.0383(7) Uani 1 1 d .
C1 C 0.2015(2) 0.4434(4) 0.32095(13) 0.0431(9) Uani 1 1 d .
C2 C 0.2461(3) 0.4676(5) 0.28416(15) 0.0591(12) Uani 1 1 d .
H2 H 0.296682 0.423495 0.281989 0.071 Uiso 1 1 calc R
C3 C 0.1412(3) 0.6119(5) 0.25349(16) 0.0590(12) Uani 1 1 d .
H3 H 0.118029 0.669509 0.230661 0.071 Uiso 1 1 calc R
C4 C 0.0997(3) 0.5814(5) 0.29094(18) 0.0634(13) Uani 1 1 d .
H4 H 0.047678 0.620917 0.292792 0.076 Uiso 1 1 calc R
C5 C 0.2396(2) 0.3573(4) 0.35985(14) 0.0465(10) Uani 1 1 d .
H5 H 0.268737 0.278223 0.347311 0.056 Uiso 1 1 calc R
C6 C 0.1776(3) 0.3039(5) 0.39089(16) 0.0622(12) Uani 1 1 d .
H6A H 0.205714 0.258971 0.416653 0.093 Uiso 1 1 calc GR
H6B H 0.141838 0.238382 0.374757 0.093 Uiso 1 1 calc GR
H6C H 0.145445 0.379962 0.401196 0.093 Uiso 1 1 calc GR
C7 C 0.3348(2) 0.5256(5) 0.45648(14) 0.0498(10) Uani 1 1 d .
C8 C 0.3684(3) 0.4795(6) 0.50308(16) 0.0729(14) Uani 1 1 d .
H8A H 0.333812 0.407528 0.514009 0.109 Uiso 1 1 calc GR
H8B H 0.369156 0.557063 0.523656 0.109 Uiso 1 1 calc GR
H8C H 0.423502 0.444676 0.501283 0.109 Uiso 1 1 calc GR
C9 C 0.2427(3) 0.5596(6) 0.45960(19) 0.0682(13) Uani 1 1 d .
H9A H 0.219975 0.592387 0.430564 0.102 Uiso 1 1 calc GR
H9B H 0.236902 0.630271 0.482208 0.102 Uiso 1 1 calc GR
H9C H 0.213775 0.477442 0.467963 0.102 Uiso 1 1 calc GR
C10 C 0.3791(3) 0.6567(5) 0.44167(17) 0.0637(12) Uani 1 1 d .
H10A H 0.435856 0.635323 0.437355 0.096 Uiso 1 1 calc GR
H10B H 0.376470 0.726767 0.464788 0.096 Uiso 1 1 calc GR
H10C H 0.352793 0.690452 0.413589 0.096 Uiso 1 1 calc GR
C11 C 0.4239(2) 0.3526(4) 0.41548(12) 0.0390(9) Uani 1 1 d .
H11 H 0.460584 0.396716 0.439090 0.047 Uiso 1 1 calc R
C12 C 0.4320(2) 0.1906(4) 0.42485(14) 0.0487(10) Uani 1 1 d .
C13 C 0.3804(5) 0.1044(5) 0.3925(2) 0.097(2) Uani 1 1 d .
H13A H 0.323329 0.129384 0.394142 0.145 Uiso 1 1 calc GR
H13B H 0.387618 0.008061 0.400313 0.145 Uiso 1 1 calc GR
H13C H 0.396577 0.119679 0.362123 0.145 Uiso 1 1 calc GR
C14 C 0.4031(4) 0.1601(7) 0.4721(2) 0.093(2) Uani 1 1 d .
H14A H 0.437835 0.208302 0.494678 0.140 Uiso 1 1 calc GR
H14B H 0.406092 0.061984 0.477859 0.140 Uiso 1 1 calc GR
H14C H 0.347006 0.190941 0.473648 0.140 Uiso 1 1 calc GR
C15 C 0.5219(3) 0.1438(6) 0.4265(2) 0.0841(17) Uani 1 1 d .
H15A H 0.541845 0.150279 0.396541 0.126 Uiso 1 1 calc GR
H15B H 0.525837 0.049276 0.436841 0.126 Uiso 1 1 calc GR
H15C H 0.554614 0.202311 0.447052 0.126 Uiso 1 1 calc GR
C16 C 0.6194(3) 0.4177(5) 0.34232(19) 0.0648(13) Uani 1 1 d .
H16A H 0.624056 0.517434 0.338510 0.078 Uiso 1 1 calc R
H16B H 0.603433 0.376792 0.312882 0.078 Uiso 1 1 calc R
C17 C 0.7000(3) 0.3589(7) 0.3607(3) 0.093(2) Uani 1 1 d .
H17A H 0.709109 0.382800 0.392311 0.139 Uiso 1 1 calc GR
H17B H 0.743802 0.396530 0.344025 0.139 Uiso 1 1 calc GR
H17C H 0.699026 0.259646 0.357475 0.139 Uiso 1 1 calc GR
C18 C 0.4168(5) 0.6449(7) 0.3212(3) 0.111(2) Uani 1 1 d .
H18A H 0.417913 0.590241 0.293557 0.133 Uiso 1 1 calc R
H18B H 0.359423 0.656343 0.327779 0.133 Uiso 1 1 calc R
C19 C 0.4492(6) 0.7740(10) 0.3131(4) 0.160(4) Uani 1 1 d .
H19A H 0.448052 0.829941 0.340080 0.239 Uiso 1 1 calc GR
H19B H 0.416998 0.817976 0.288569 0.239 Uiso 1 1 calc GR
H19C H 0.505279 0.764164 0.304964 0.239 Uiso 1 1 calc GR

loop_
_atom_site_aniso_label
_atom_site_aniso_U_11
_atom_site_aniso_U_22
_atom_site_aniso_U_33
_atom_site_aniso_U_23
_atom_site_aniso_U_13
_atom_site_aniso_U_12
P1 0.0345(6) 0.0499(7) 0.0431(7) -0.0007(4) 0.0043(4) -0.0002(4)
O1 0.105(3) 0.140(4) 0.073(3) 0.035(3) 0.033(2) 0.041(3)
O2 0.0340(12) 0.0495(15) 0.0337(13) 0.0034(11) -0.0047(10) 0.0003(10)
O3 0.0600(17) 0.071(2) 0.0461(17) -0.0086(14) 0.0109(13) -0.0084(14)
O4 0.0315(15) 0.089(2) 0.078(2) 0.0157(17) 0.0083(14) -0.0003(14)
O5 0.068(2) 0.0446(16) 0.065(2) 0.0062(13) 0.0133(16) -0.0013(13)
N1 0.076(3) 0.077(2) 0.037(2) 0.0034(17) 0.0009(18) 0.021(2)
N2 0.0403(17) 0.075(2) 0.054(2) 0.0089(18) -0.0027(15) 0.0121(16)
N3 0.0321(15) 0.0451(18) 0.0370(16) 0.0007(13) -0.0017(12) 0.0054(12)
C1 0.0407(19) 0.048(2) 0.039(2) -0.0043(16) -0.0085(16) 0.0041(16)
C2 0.052(2) 0.077(3) 0.047(2) -0.004(2) -0.0036(19) 0.024(2)
C3 0.061(3) 0.064(3) 0.049(3) 0.002(2) -0.019(2) 0.015(2)
C4 0.040(2) 0.071(3) 0.076(3) 0.010(2) -0.012(2) 0.010(2)
C5 0.0404(19) 0.046(2) 0.052(2) -0.0010(18) -0.0087(17) 0.0014(16)
C6 0.053(2) 0.064(3) 0.068(3) 0.013(2) -0.010(2) -0.015(2)
C7 0.041(2) 0.063(3) 0.045(2) -0.0103(19) 0.0045(17) 0.0029(18)
C8 0.078(3) 0.100(4) 0.041(3) -0.013(2) 0.003(2) 0.005(3)
C9 0.048(2) 0.080(3) 0.079(3) -0.020(3) 0.018(2) 0.010(2)
C10 0.059(3) 0.060(3) 0.073(3) -0.024(2) 0.010(2) -0.006(2)
C11 0.0308(17) 0.044(2) 0.042(2) 0.0016(15) -0.0011(14) 0.0021(14)
C12 0.041(2) 0.049(2) 0.056(2) 0.0132(19) 0.0007(17) 0.0075(16)
C13 0.126(5) 0.048(3) 0.108(5) 0.014(3) -0.049(4) -0.005(3)
C14 0.111(5) 0.085(4) 0.089(4) 0.044(3) 0.040(3) 0.031(3)
C15 0.058(3) 0.072(3) 0.122(5) 0.023(3) 0.009(3) 0.026(3)
C16 0.046(2) 0.071(3) 0.080(3) 0.004(2) 0.024(2) -0.001(2)
C17 0.041(2) 0.095(4) 0.142(6) 0.011(4) 0.012(3) 0.002(3)
C18 0.155(7) 0.082(4) 0.091(5) 0.027(4) -0.017(4) 0.004(4)
C19 0.199(10) 0.110(6) 0.169(9) 0.069(6) 0.007(7) -0.027(6)

loop_
_atom_type_symbol
_atom_type_description
_atom_type_scat_dispersion_real
_atom_type_scat_dispersion_imag
_atom_type_scat_source
C C 0.0033 0.0016 'International Tables Vol C Tables 4.2.6.8 and 6.1.1.4'
H H 0.0000 0.0000 'International Tables Vol C Tables 4.2.6.8 and 6.1.1.4'
N N 0.0061 0.0033 'International Tables Vol C Tables 4.2.6.8 and 6.1.1.4'
O O 0.0106 0.0060 'International Tables Vol C Tables 4.2.6.8 and 6.1.1.4'
P P 0.1023 0.0942 'International Tables Vol C Tables 4.2.6.8 and 6.1.1.4'

loop_
_geom_angle_atom_site_label_1
_geom_angle_atom_site_label_2
_geom_angle_atom_site_label_3
_geom_angle
O3 P1 O4 115.01(19)
O3 P1 O5 114.08(18)
O3 P1 C11 117.35(17)
O4 P1 C11 97.63(16)
O5 P1 O4 101.51(18)
O5 P1 C11 109.05(16)
N3 O2 C5 113.4(3)
C16 O4 P1 120.6(3)
C18 O5 P1 126.2(4)
O1 N1 C2 121.1(4)
O1 N1 C3 120.8(4)
C3 N1 C2 118.0(4)
C4 N2 C1 116.0(4)
O2 N3 C7 105.6(3)
O2 N3 C11 108.4(2)
C11 N3 C7 115.9(3)
N2 C1 C2 122.0(4)
N2 C1 C5 119.0(3)
C2 C1 C5 118.9(3)
N1 C2 H2 119.7
C1 C2 N1 120.6(4)
C1 C2 H2 119.7
N1 C3 H3 121.0
N1 C3 C4 118.0(4)
C4 C3 H3 121.0
N2 C4 C3 125.3(4)
N2 C4 H4 117.4
C3 C4 H4 117.4
O2 C5 C1 101.6(3)
O2 C5 H5 108.9
O2 C5 C6 115.1(3)
C1 C5 H5 108.9
C6 C5 C1 113.1(3)
C6 C5 H5 108.9
C5 C6 H6A 109.5
C5 C6 H6B 109.5
C5 C6 H6C 109.5
H6A C6 H6B 109.5
H6A C6 H6C 109.5
H6B C6 H6C 109.5
N3 C7 C9 106.5(3)
N3 C7 C10 114.2(3)
C8 C7 N3 109.0(4)
C8 C7 C9 107.5(4)
C8 C7 C10 110.7(4)
C10 C7 C9 108.5(4)
C7 C8 H8A 109.5
C7 C8 H8B 109.5
C7 C8 H8C 109.5
H8A C8 H8B 109.5
H8A C8 H8C 109.5
H8B C8 H8C 109.5
C7 C9 H9A 109.5
C7 C9 H9B 109.5
C7 C9 H9C 109.5
H9A C9 H9B 109.5
H9A C9 H9C 109.5
H9B C9 H9C 109.5
C7 C10 H10A 109.5
C7 C10 H10B 109.5
C7 C10 H10C 109.5
H10A C10 H10B 109.5
H10A C10 H10C 109.5
H10B C10 H10C 109.5
P1 C11 H11 105.3
N3 C11 P1 114.7(2)
N3 C11 H11 105.3
N3 C11 C12 111.5(3)
C12 C11 P1 113.8(3)
C12 C11 H11 105.3
C13 C12 C11 113.8(3)
C13 C12 C14 106.4(5)
C13 C12 C15 110.7(5)
C14 C12 C11 108.7(4)
C15 C12 C11 111.3(3)
C15 C12 C14 105.5(4)
C12 C13 H13A 109.5
C12 C13 H13B 109.5
C12 C13 H13C 109.5
H13A C13 H13B 109.5
H13A C13 H13C 109.5
H13B C13 H13C 109.5
C12 C14 H14A 109.5
C12 C14 H14B 109.5
C12 C14 H14C 109.5
H14A C14 H14B 109.5
H14A C14 H14C 109.5
H14B C14 H14C 109.5
C12 C15 H15A 109.5
C12 C15 H15B 109.5
C12 C15 H15C 109.5
H15A C15 H15B 109.5
H15A C15 H15C 109.5
H15B C15 H15C 109.5
O4 C16 H16A 110.1
O4 C16 H16B 110.1
O4 C16 C17 107.9(5)
H16A C16 H16B 108.4
C17 C16 H16A 110.1
C17 C16 H16B 110.1
C16 C17 H17A 109.5
C16 C17 H17B 109.5
C16 C17 H17C 109.5
H17A C17 H17B 109.5
H17A C17 H17C 109.5
H17B C17 H17C 109.5
O5 C18 H18A 108.4
O5 C18 H18B 108.4
H18A C18 H18B 107.4
C19 C18 O5 115.6(7)
C19 C18 H18A 108.4
C19 C18 H18B 108.4
C18 C19 H19A 109.5
C18 C19 H19B 109.5
C18 C19 H19C 109.5
H19A C19 H19B 109.5
H19A C19 H19C 109.5
H19B C19 H19C 109.5

loop_
_geom_bond_atom_site_label_1
_geom_bond_atom_site_label_2
_geom_bond_distance
P1 O3 1.445(3)
P1 O4 1.577(3)
P1 O5 1.566(3)
P1 C11 1.839(4)
O1 N1 1.283(5)
O2 N3 1.444(4)
O2 C5 1.463(4)
O4 C16 1.452(5)
O5 C18 1.408(7)
N1 C2 1.364(6)
N1 C3 1.354(6)
N2 C1 1.335(5)
N2 C4 1.321(6)
N3 C7 1.516(5)
N3 C11 1.503(4)
C1 C2 1.361(6)
C1 C5 1.511(5)
C2 H2 0.9300
C3 H3 0.9300
C3 C4 1.361(7)
C4 H4 0.9300
C5 H5 0.9800
C5 C6 1.494(6)
C6 H6A 0.9600
C6 H6B 0.9600
C6 H6C 0.9600
C7 C8 1.506(7)
C7 C9 1.538(5)
C7 C10 1.530(7)
C8 H8A 0.9600
C8 H8B 0.9600
C8 H8C 0.9600
C9 H9A 0.9600
C9 H9B 0.9600
C9 H9C 0.9600
C10 H10A 0.9600
C10 H10B 0.9600
C10 H10C 0.9600
C11 H11 0.9800
C11 C12 1.587(5)
C12 C13 1.479(7)
C12 C14 1.526(6)
C12 C15 1.524(6)
C13 H13A 0.9600
C13 H13B 0.9600
C13 H13C 0.9600
C14 H14A 0.9600
C14 H14B 0.9600
C14 H14C 0.9600
C15 H15A 0.9600
C15 H15B 0.9600
C15 H15C 0.9600
C16 H16A 0.9700
C16 H16B 0.9700
C16 C17 1.491(7)
C17 H17A 0.9600
C17 H17B 0.9600
C17 H17C 0.9600
C18 H18A 0.9700
C18 H18B 0.9700
C18 C19 1.376(11)
C19 H19A 0.9600
C19 H19B 0.9600
C19 H19C 0.9600
